data_7020165
loop_
_publ_author_name
'Bonnitcha, Paul D.'
'Kim, Byung J.'
'Hocking, Rosalie K.'
'Clegg, Jack K.'
'Turner, Peter'
'Neville, Suzanne M.'
'Hambley, Trevor W.'

_publ_section_title
;
 Cobalt complexes with tripodal ligands: implications for the design of
 drug chaperones.
;
_journal_issue 37
_journal_name_full 'Dalton transactions (Cambridge, England : 2003)'
_journal_page_first 11293
_journal_page_last 11304
_journal_paper_doi 10.1039/c2dt30727h
_journal_volume 41
_journal_year 2012
_chemical_formula_moiety '2(C23 H24 Cl Co N4 O2), 4(Cl O4), (H2 O) '
_chemical_formula_sum 'C46 H50 Cl6 Co2 N8 O21'
_chemical_formula_weight 1381.50
_chemical_name_systematic
;
?
;
_space_group_IT_number 9
_symmetry_cell_setting monoclinic
_symmetry_Int_Tables_number 9
_symmetry_space_group_name_Hall 'C -2yc'
_symmetry_space_group_name_H-M 'C 1 c 1'
_atom_sites_solution_hydrogens geom
_atom_sites_solution_primary direct
_atom_sites_solution_secondary difmap
_audit_creation_method SHELXL-97
_cell_angle_alpha 90.00
_cell_angle_beta 90.172(7)
_cell_angle_gamma 90.00
_cell_formula_units_Z 4
_cell_length_a 17.281(6)
_cell_length_b 17.298(6)
_cell_length_c 18.867(6)
_cell_measurement_reflns_used 15269
_cell_measurement_temperature 150(2)
_cell_measurement_theta_max 27.820
_cell_measurement_theta_min 2.357
_cell_volume 5640(3)
_computing_cell_refinement 'SAINT (Bruker, 1995)'
_computing_data_collection 'SMART (Bruker, 1995)'
_computing_data_reduction 'SAINT and XPREP (Bruker, 1995)'
_computing_molecular_graphics
;ORTEP-3 (Farrugia, 1997)
WINGX-32 (Farrugia, 1999)
;
_computing_publication_material 'enCIFer 1.0 (CCDC, 2003)'
_computing_structure_refinement 'SHELXL-97 (Sheldrick, 1997)'
_computing_structure_solution 'SHELXS-97 (Sheldrick, 1990)'
_diffrn_ambient_temperature 150(2)
_diffrn_detector_area_resol_mean 0
_diffrn_measured_fraction_theta_full 1.000
_diffrn_measured_fraction_theta_max 0.953
_diffrn_measurement_device_type 'BRUKER SMART 1000 CCD'
_diffrn_measurement_method \w
_diffrn_radiation_monochromator graphite
_diffrn_radiation_source 'sealed tube'
_diffrn_radiation_type MoK\a
_diffrn_radiation_wavelength 0.71073
_diffrn_reflns_av_R_equivalents 0.0736
_diffrn_reflns_av_sigmaI/netI 0.0632
_diffrn_reflns_limit_h_max 22
_diffrn_reflns_limit_h_min -23
_diffrn_reflns_limit_k_max 23
_diffrn_reflns_limit_k_min -22
_diffrn_reflns_limit_l_max 24
_diffrn_reflns_limit_l_min -25
_diffrn_reflns_number 27035
_diffrn_reflns_theta_full 25.00
_diffrn_reflns_theta_max 28.35
_diffrn_reflns_theta_min 1.08
_diffrn_standards_decay_% 0.01
_diffrn_standards_interval_count 0
_diffrn_standards_interval_time 0
_diffrn_standards_number 331
_exptl_absorpt_coefficient_mu 0.957
_exptl_absorpt_correction_T_max 0.787
_exptl_absorpt_correction_T_min 0.670
_exptl_absorpt_correction_type multi-scan
_exptl_absorpt_process_details 'SADABS (Sheldrick, 2003)'
_exptl_crystal_colour red
_exptl_crystal_density_diffrn 1.627
_exptl_crystal_density_method 'not measured'
_exptl_crystal_description prism
_exptl_crystal_F_000 2824
_exptl_crystal_size_max 0.460
_exptl_crystal_size_mid 0.310
_exptl_crystal_size_min 0.250
_refine_diff_density_max 0.756
_refine_diff_density_min -0.589
_refine_diff_density_rms 0.120
_refine_ls_abs_structure_details 'Flack H D (1983), Acta Cryst. A39, 876-881'
_refine_ls_abs_structure_Flack 0.00(1)
_refine_ls_extinction_method none
_refine_ls_goodness_of_fit_ref 1.014
_refine_ls_hydrogen_treatment constr
_refine_ls_matrix_type full
_refine_ls_number_parameters 835
_refine_ls_number_reflns 13195
_refine_ls_number_restraints 54
_refine_ls_restrained_S_all 1.014
_refine_ls_R_factor_all 0.0887
_refine_ls_R_factor_gt 0.0836
_refine_ls_shift/su_max 0.000
_refine_ls_shift/su_mean 0.000
_refine_ls_structure_factor_coef Fsqd
_refine_ls_weighting_details 'calc w=1/[\s^2^(Fo^2^)+(0.1428P)^2^+28.7493P] where P=(Fo^2^+2Fc^2^)/3'
_refine_ls_weighting_scheme calc
_refine_ls_wR_factor_gt 0.2239
_refine_ls_wR_factor_ref 0.2292
_reflns_number_gt 12072
_reflns_number_total 13195
_reflns_threshold_expression >2sigma(I)
_cod_data_source_file c2dt30727h.txt
_cod_data_source_block 7
_cod_depositor_comments
;
The following automatic conversions were performed:
data name '_symmetry_intl_tables_number' replaced with
'_symmetry_Int_Tables_number' as specified in the replacement file
'/home/antanas/src/cod-tools/trunk/data/replacement-values/replacement_tags.lst'.

Automatic conversion script
Id: cif_correct_tags 4998 2017-03-02 13:24:31Z antanas 
;
_cod_original_sg_symbol_H-M CC
_cod_database_code 7020165

loop_
_symmetry_equiv_pos_as_xyz
'x, y, z'
'x, -y, z+1/2'
'x+1/2, y+1/2, z'
'x+1/2, -y+1/2, z+1/2'

loop_
_atom_site_label
_atom_site_type_symbol
_atom_site_fract_x
_atom_site_fract_y
_atom_site_fract_z
_atom_site_U_iso_or_equiv
_atom_site_adp_type
_atom_site_occupancy
_atom_site_symmetry_multiplicity
_atom_site_calc_flag
_atom_site_refinement_flags
_atom_site_disorder_assembly
_atom_site_disorder_group
C1 C 0.0277(7) 0.7124(8) 0.1679(11) 0.057(4) Uani 0.75 1 d P A 3
H1A H -0.0288 0.7084 0.1672 0.086 Uiso 0.75 1 calc PR A 3
H1B H 0.0433 0.7631 0.1498 0.086 Uiso 0.75 1 calc PR A 3
H1C H 0.0465 0.7064 0.2167 0.086 Uiso 0.75 1 calc PR A 3
C2 C 0.0629(7) 0.6480(7) 0.1208(7) 0.031(3) Uani 0.75 1 d P A 3
C3 C 0.0661(7) 0.6564(7) 0.0482(7) 0.035(2) Uani 0.75 1 d P A 3
C4 C 0.0922(7) 0.6035(8) 0.0013(7) 0.028(3) Uani 0.75 1 d P A 3
C5 C 0.0901(9) 0.6153(9) -0.0788(7) 0.049(3) Uani 0.75 1 d P A 3
H5A H 0.0405 0.5971 -0.0976 0.074 Uiso 0.75 1 calc PR A 3
H5B H 0.1323 0.5859 -0.1007 0.074 Uiso 0.75 1 calc PR A 3
H5C H 0.0964 0.6703 -0.0896 0.074 Uiso 0.75 1 calc PR A 3
C7 C 0.2083(7) 0.3158(7) -0.0122(7) 0.040(3) Uani 0.75 1 d P B 1
H7 H 0.2152 0.3033 -0.0608 0.048 Uiso 0.75 1 calc PR B 1
C8 C 0.2273(9) 0.2615(8) 0.0399(11) 0.045(3) Uani 0.75 1 d P B 1
H8 H 0.2460 0.2120 0.0265 0.054 Uiso 0.75 1 calc PR B 1
C9 C 0.2187(7) 0.2803(6) 0.1129(7) 0.034(2) Uani 0.75 1 d P B 1
H9 H 0.2299 0.2445 0.1496 0.041 Uiso 0.75 1 calc PR B 1
C10 C 0.1931(7) 0.3536(8) 0.1262(8) 0.033(3) Uani 0.75 1 d P B 1
C6 C 0.1789(9) 0.3896(10) 0.0069(7) 0.027(3) Uani 0.75 1 d P B 1
H6 H 0.1640 0.4263 -0.0281 0.032 Uiso 0.75 1 calc PR B 1
N2 N 0.1728(5) 0.4055(5) 0.0769(5) 0.0294(18) Uani 0.75 1 d P B 1
C11 C 0.1833(10) 0.3805(8) 0.2024(8) 0.049(3) Uani 0.75 1 d P B 1
H11A H 0.1535 0.3412 0.2291 0.059 Uiso 0.75 1 calc PR B 1
H11B H 0.2348 0.3854 0.2250 0.059 Uiso 0.75 1 calc PR B 1
N1 N 0.1416(7) 0.4575(6) 0.2065(5) 0.039(2) Uani 0.75 1 d P B 1
C17 C 0.1920(8) 0.5192(7) 0.2453(6) 0.052(3) Uani 0.75 1 d P B 1
H17A H 0.1594 0.5631 0.2605 0.063 Uiso 0.75 1 calc PR B 1
H17B H 0.2166 0.4962 0.2878 0.063 Uiso 0.75 1 calc PR B 1
C23 C 0.0678(7) 0.4550(9) 0.2389(5) 0.057(3) Uani 0.75 1 d P B 1
H23A H 0.0542 0.5064 0.2582 0.068 Uiso 0.75 1 calc PR B 1
H23B H 0.0679 0.4172 0.2784 0.068 Uiso 0.75 1 calc PR B 1
C12 C 0.2804(5) 0.5641(5) 0.0743(6) 0.042(2) Uani 1 1 d . . .
H12 H 0.2647 0.5584 0.0263 0.050 Uiso 1 1 calc R . .
C13 C 0.3540(6) 0.5972(6) 0.0911(9) 0.063(4) Uani 1 1 d . . .
H13 H 0.3887 0.6123 0.0547 0.076 Uiso 1 1 calc R . .
C14 C 0.3745(8) 0.6071(8) 0.1653(10) 0.075(5) Uani 1 1 d . . .
H14 H 0.4213 0.6316 0.1791 0.090 Uiso 1 1 calc R . .
C15 C 0.3235(9) 0.5799(9) 0.2139(8) 0.069(4) Uani 1 1 d . B .
H15 H 0.3360 0.5835 0.2629 0.083 Uiso 1 1 calc R . .
C16 C 0.2538(6) 0.5470(6) 0.1939(6) 0.046(2) Uani 1 1 d . . .
C18 C -0.0148(5) 0.4306(6) 0.0605(5) 0.039(2) Uani 1 1 d . . .
H18 H 0.0018 0.4414 0.0136 0.047 Uiso 1 1 calc R . .
C19 C -0.0878(6) 0.3952(7) 0.0706(8) 0.055(3) Uani 1 1 d . . .
H19 H -0.1204 0.3834 0.0315 0.066 Uiso 1 1 calc R . .
C20 C -0.1096(7) 0.3788(8) 0.1377(10) 0.071(4) Uani 1 1 d . . .
H20 H -0.1580 0.3547 0.1464 0.085 Uiso 1 1 calc R . .
C21 C -0.0608(7) 0.3974(9) 0.1936(9) 0.074(5) Uani 1 1 d . B .
H21 H -0.0764 0.3866 0.2408 0.089 Uiso 1 1 calc R . .
C22 C 0.0086(7) 0.4306(7) 0.1818(6) 0.052(3) Uani 1 1 d . . .
C24 C 0.4142(6) 0.3933(7) -0.0437(6) 0.051(3) Uani 1 1 d . . .
H24A H 0.3704 0.4293 -0.0431 0.076 Uiso 1 1 calc R . .
H24B H 0.3974 0.3429 -0.0258 0.076 Uiso 1 1 calc R . .
H24C H 0.4332 0.3877 -0.0923 0.076 Uiso 1 1 calc R . .
C25 C 0.4783(5) 0.4244(5) 0.0030(5) 0.0316(16) Uani 1 1 d . . .
C26 C 0.4691(5) 0.4238(5) 0.0772(5) 0.0353(18) Uani 1 1 d . . .
C27 C 0.5251(5) 0.4521(5) 0.1232(4) 0.0309(16) Uani 1 1 d . . .
C28 C 0.5137(7) 0.4476(8) 0.2017(6) 0.056(3) Uani 1 1 d . . .
H28A H 0.5565 0.4740 0.2258 0.084 Uiso 1 1 calc R . .
H28B H 0.5124 0.3933 0.2164 0.084 Uiso 1 1 calc R . .
H28C H 0.4647 0.4726 0.2143 0.084 Uiso 1 1 calc R . .
C29 C 0.5601(5) 0.6415(5) 0.0489(5) 0.0381(19) Uani 1 1 d . . .
H29 H 0.5655 0.6276 0.0974 0.046 Uiso 1 1 calc R . .
C30 C 0.5269(6) 0.7141(7) 0.0289(7) 0.050(3) Uani 1 1 d . . .
H30 H 0.5084 0.7484 0.0643 0.060 Uiso 1 1 calc R . .
C31 C 0.5221(6) 0.7333(6) -0.0373(8) 0.058(3) Uani 1 1 d . . .
H31 H 0.4986 0.7810 -0.0498 0.070 Uiso 1 1 calc R . .
C32 C 0.5509(7) 0.6851(6) -0.0907(6) 0.053(3) Uani 1 1 d . . .
H32 H 0.5499 0.7006 -0.1390 0.063 Uiso 1 1 calc R . .
C33 C 0.5804(6) 0.6149(6) -0.0710(5) 0.045(2) Uani 1 1 d . . .
C34 C 0.6107(7) 0.5539(6) -0.1223(5) 0.045(2) Uani 1 1 d . . .
H34A H 0.5672 0.5227 -0.1412 0.054 Uiso 1 1 calc R . .
H34B H 0.6371 0.5792 -0.1627 0.054 Uiso 1 1 calc R . .
C35 C 0.7395(6) 0.5466(6) 0.1159(6) 0.045(2) Uani 1 1 d . . .
H35 H 0.7044 0.5334 0.1527 0.054 Uiso 1 1 calc R . .
C36 C 0.8121(7) 0.5789(8) 0.1299(7) 0.062(3) Uani 1 1 d . . .
H36 H 0.8226 0.5897 0.1784 0.075 Uiso 1 1 calc R . .
C37 C 0.8663(8) 0.5960(8) 0.0867(13) 0.089(6) Uani 1 1 d . . .
H37 H 0.9159 0.6139 0.1011 0.107 Uiso 1 1 calc R . .
C38 C 0.8432(7) 0.5847(6) 0.0107(10) 0.068(4) Uani 1 1 d . . .
H38 H 0.8776 0.5986 -0.0264 0.081 Uiso 1 1 calc R . .
C39 C 0.7720(5) 0.5541(5) -0.0046(5) 0.0362(19) Uani 1 1 d . . .
C40 C 0.7455(7) 0.5404(7) -0.0788(6) 0.050(2) Uani 1 1 d . . .
H40A H 0.7835 0.5067 -0.1029 0.060 Uiso 1 1 calc R . .
H40B H 0.7444 0.5904 -0.1043 0.060 Uiso 1 1 calc R . .
C41 C 0.6935(5) 0.3453(5) 0.0623(6) 0.038(2) Uani 1 1 d . . .
H41 H 0.6812 0.3623 0.1088 0.045 Uiso 1 1 calc R . .
C42 C 0.7299(6) 0.2751(6) 0.0562(7) 0.048(2) Uani 1 1 d . . .
H42 H 0.7413 0.2436 0.0961 0.058 Uiso 1 1 calc R . .
C43 C 0.7491(7) 0.2529(6) -0.0133(8) 0.056(3) Uani 1 1 d . . .
H43 H 0.7748 0.2052 -0.0214 0.068 Uiso 1 1 calc R . .
C44 C 0.7314(6) 0.2986(6) -0.0673(7) 0.052(3) Uani 1 1 d . . .
H44 H 0.7453 0.2835 -0.1139 0.062 Uiso 1 1 calc R . .
C45 C 0.6923(6) 0.3692(6) -0.0566(5) 0.042(2) Uani 1 1 d . . .
C46 C 0.6662(7) 0.4242(6) -0.1133(5) 0.042(2) Uani 1 1 d . . .
H46A H 0.7017 0.4215 -0.1544 0.050 Uiso 1 1 calc R . .
H46B H 0.6135 0.4102 -0.1298 0.050 Uiso 1 1 calc R . .
Cl1A Cl 0.2424(7) 0.2463(6) 0.0074(7) 0.043(2) Uani 0.25 1 d P B 4
O1A O 0.1479(19) 0.4545(19) 0.0190(17) 0.0488(17) Uiso 0.25 1 d P B 4
O2A O 0.1841(19) 0.397(2) 0.1510(18) 0.0488(17) Uiso 0.25 1 d P B 4
C3A C 0.209(3) 0.328(3) 0.048(2) 0.0488(17) Uiso 0.25 1 d PD B 4
C1A C 0.184(3) 0.379(3) -0.078(2) 0.0488(17) Uiso 0.25 1 d PD B 4
H1A1 H 0.1702 0.4303 -0.0965 0.073 Uiso 0.25 1 calc PR B 4
H1A2 H 0.1432 0.3420 -0.0912 0.073 Uiso 0.25 1 calc PR B 4
H1A3 H 0.2332 0.3625 -0.0979 0.073 Uiso 0.25 1 calc PR B 4
C5A C 0.236(3) 0.264(3) 0.164(2) 0.0488(17) Uiso 0.25 1 d P B 4
H5A1 H 0.2299 0.2774 0.2146 0.073 Uiso 0.25 1 calc PR B 4
H5A2 H 0.2905 0.2544 0.1541 0.073 Uiso 0.25 1 calc PR B 4
H5A3 H 0.2054 0.2179 0.1536 0.073 Uiso 0.25 1 calc PR B 4
C2A C 0.190(6) 0.383(5) 0.004(2) 0.0488(17) Uiso 0.25 1 d PD B 4
C4A C 0.206(4) 0.334(5) 0.118(3) 0.0488(17) Uiso 0.25 1 d PD B 4
N1A N 0.131(2) 0.528(2) 0.206(2) 0.0488(17) Uiso 0.25 1 d P B 2
C17A C 0.1920(8) 0.5192(7) 0.2453(6) 0.052(3) Uani 0.25 1 d P B 2
H17C H 0.2001 0.4645 0.2590 0.063 Uiso 0.25 1 calc PR B 2
H17D H 0.1899 0.5518 0.2884 0.063 Uiso 0.25 1 calc PR B 2
C23A C 0.0678(7) 0.4550(9) 0.2389(5) 0.057(3) Uani 0.25 1 d P B 2
H23C H 0.0984 0.4094 0.2538 0.068 Uiso 0.25 1 calc PR B 2
H23D H 0.0400 0.4748 0.2810 0.068 Uiso 0.25 1 calc PR B 2
C11A C 0.093(3) 0.605(3) 0.207(2) 0.0488(17) Uiso 0.25 1 d P B 2
H11C H 0.0442 0.6029 0.2339 0.059 Uiso 0.25 1 calc PR B 2
H11D H 0.1275 0.6435 0.2294 0.059 Uiso 0.25 1 calc PR B 2
N2A N 0.094(2) 0.582(2) 0.0780(17) 0.0488(17) Uiso 0.25 1 d PD B 2
C6A C 0.077(2) 0.628(3) 0.134(2) 0.0488(17) Uiso 0.25 1 d PD B 2
C10A C 0.080(3) 0.602(3) 0.010(2) 0.0488(17) Uiso 0.25 1 d PD B 2
H4A H 0.0944 0.5670 -0.0265 0.059 Uiso 0.25 1 calc PR B 2
C7A C 0.045(2) 0.672(2) -0.008(2) 0.0488(17) Uiso 0.25 1 d PD B 2
H7A H 0.0354 0.6856 -0.0564 0.059 Uiso 0.25 1 calc PR B 2
C9A C 0.042(2) 0.699(3) 0.118(2) 0.0488(17) Uiso 0.25 1 d PD B 2
H9A H 0.0300 0.7337 0.1554 0.059 Uiso 0.25 1 calc PR B 2
C8A C 0.025(2) 0.721(3) 0.0479(17) 0.0488(17) Uiso 0.25 1 d PD B 2
H8A H 0.0002 0.7686 0.0387 0.059 Uiso 0.25 1 calc PR B 2
N4 N 0.2346(5) 0.5415(4) 0.1263(4) 0.0355(16) Uani 1 1 d . B .
N3 N 0.0323(5) 0.4498(5) 0.1154(4) 0.0367(16) Uani 1 1 d . B .
N8 N 0.5833(4) 0.5939(4) -0.0026(4) 0.0297(14) Uani 1 1 d . . .
N6 N 0.7220(5) 0.5350(4) 0.0447(5) 0.0407(18) Uani 1 1 d . . .
N7 N 0.6737(4) 0.3920(4) 0.0084(4) 0.0310(14) Uani 1 1 d . . .
N5 N 0.6660(6) 0.5033(5) -0.0837(5) 0.044(2) Uani 1 1 d . . .
O2 O 0.0867(5) 0.5875(5) 0.1537(4) 0.0331(16) Uani 0.75 1 d P A 3
O1 O 0.1198(5) 0.5372(4) 0.0190(4) 0.0281(15) Uani 0.75 1 d P A 3
O4 O 0.5356(4) 0.4481(4) -0.0298(4) 0.0415(15) Uani 1 1 d . . .
O3 O 0.5908(4) 0.4789(4) 0.1040(3) 0.0371(13) Uani 1 1 d . . .
O5 O 0.6838(15) 0.3432(11) 0.2415(7) 0.187(12) Uani 1 1 d D . .
O6 O 0.7845(11) 0.2606(9) 0.2284(10) 0.159(10) Uani 1 1 d D . .
O7 O 0.6836(11) 0.2067(8) 0.2774(16) 0.211(14) Uani 1 1 d D . .
O8 O 0.7377(10) 0.2943(7) 0.3420(5) 0.101(5) Uani 1 1 d D . .
O9 O 0.5177(8) 0.9124(11) 0.8701(10) 0.082(5) Uani 0.65 1 d P C 1
O10 O 0.4272(13) 1.0088(10) 0.8692(15) 0.118(10) Uani 0.65 1 d P C 1
O11 O 0.4251(8) 0.9157(14) 0.7804(7) 0.093(6) Uani 0.65 1 d P C 1
O12 O 0.3833(11) 0.8809(15) 0.8898(10) 0.105(8) Uani 0.65 1 d P C 1
O9A O 0.4009(13) 0.9785(14) 0.8186(12) 0.0488(17) Uiso 0.35 1 d P C 2
O10A O 0.4783(13) 0.8709(13) 0.8378(12) 0.0488(17) Uiso 0.35 1 d P C 2
O11A O 0.4991(10) 0.9630(13) 0.8980(10) 0.0488(17) Uiso 0.35 1 d PD C 2
O12A O 0.3941(15) 0.9041(14) 0.9202(14) 0.0488(17) Uiso 0.35 1 d P C 2
O13 O 0.3814(11) 0.4042(18) 0.4387(7) 0.126(9) Uani 0.70 1 d PD D 1
O14 O 0.4105(11) 0.4612(10) 0.3424(11) 0.168(15) Uani 0.70 1 d PD D 1
O15 O 0.3124(13) 0.3535(10) 0.3304(15) 0.133(9) Uani 0.70 1 d PD D 1
O16 O 0.2888(8) 0.4756(9) 0.3916(9) 0.105(8) Uani 0.70 1 d PD D 1
O13A O 0.3400(14) 0.3924(18) 0.2950(7) 0.063(4) Uiso 0.30 1 d PD D 2
O14A O 0.4206(8) 0.4503(17) 0.3908(14) 0.063(4) Uiso 0.30 1 d PD D 2
O15A O 0.2760(10) 0.4546(15) 0.3991(14) 0.063(4) Uiso 0.30 1 d PD D 2
O16A O 0.3660(17) 0.3408(9) 0.3967(16) 0.063(4) Uiso 0.30 1 d PD D 2
O17 O 0.6142(12) 0.2638(9) 0.8025(8) 0.128(6) Uani 1 1 d . . .
O18 O 0.6068(15) 0.3678(8) 0.7288(7) 0.145(8) Uani 1 1 d . . .
O19 O 0.5380(7) 0.2587(6) 0.6992(5) 0.076(3) Uani 1 1 d . . .
O20 O 0.5112(14) 0.3442(16) 0.7947(10) 0.178(11) Uani 1 1 d . . .
O1W O 0.9160(10) 0.3023(9) 0.3623(9) 0.054(4) Uiso 0.50 1 d P . .
O2W O 0.3378(11) 0.2298(10) 0.2488(9) 0.058(4) Uiso 0.50 1 d P . .
Cl1 Cl 0.0279(3) 0.7427(2) 0.0111(3) 0.0597(10) Uani 0.75 1 d P A 3
Cl2 Cl 0.38479(17) 0.38481(19) 0.11277(19) 0.0589(7) Uani 1 1 d . . .
Cl3 Cl 0.7204(2) 0.2788(2) 0.27029(19) 0.0729(10) Uani 1 1 d D . .
Cl4 Cl 0.43682(17) 0.92902(19) 0.85547(16) 0.0559(6) Uani 1 1 d D . .
Cl5 Cl 0.3453(2) 0.4176(2) 0.36999(18) 0.0727(10) Uani 1 1 d D . .
Cl6 Cl 0.56647(19) 0.30637(17) 0.75621(15) 0.0558(7) Uani 1 1 d . . .
Co1 Co 0.13219(7) 0.49663(6) 0.11163(6) 0.0290(3) Uani 1 1 d . . .
Co2 Co 0.62698(6) 0.49164(6) 0.01197(5) 0.0260(2) Uani 1 1 d . . .

loop_
_atom_site_aniso_label
_atom_site_aniso_U_11
_atom_site_aniso_U_22
_atom_site_aniso_U_33
_atom_site_aniso_U_23
_atom_site_aniso_U_13
_atom_site_aniso_U_12
C1 0.023(6) 0.041(7) 0.107(13) -0.036(8) -0.018(7) 0.002(5)
C2 0.020(5) 0.029(6) 0.043(6) -0.004(4) 0.001(4) -0.004(4)
C3 0.031(6) 0.035(6) 0.039(6) -0.002(5) 0.002(5) -0.003(4)
C4 0.019(5) 0.020(4) 0.045(7) 0.002(4) -0.005(4) -0.003(4)
C5 0.055(8) 0.060(8) 0.032(6) -0.001(6) -0.020(6) 0.001(6)
C7 0.031(6) 0.041(6) 0.048(7) -0.013(5) 0.009(5) 0.005(5)
C8 0.044(8) 0.022(6) 0.069(11) 0.002(7) 0.000(7) 0.008(5)
C9 0.030(5) 0.012(4) 0.060(7) -0.006(4) 0.002(5) 0.002(4)
C10 0.017(6) 0.038(9) 0.044(7) 0.014(6) -0.004(5) -0.005(5)
C6 0.018(6) 0.019(5) 0.043(6) -0.002(4) 0.002(4) 0.010(4)
N2 0.018(4) 0.030(4) 0.040(5) -0.004(4) -0.006(3) -0.001(3)
C11 0.060(9) 0.034(6) 0.053(8) 0.007(5) -0.012(6) -0.007(6)
N1 0.054(6) 0.040(5) 0.023(4) 0.007(4) -0.014(4) 0.009(5)
C17 0.064(7) 0.058(6) 0.034(5) -0.020(5) -0.018(5) 0.016(5)
C23 0.052(6) 0.092(9) 0.027(4) 0.019(5) 0.011(4) 0.020(6)
C12 0.026(4) 0.033(4) 0.066(6) 0.005(4) -0.011(4) -0.008(3)
C13 0.023(4) 0.029(4) 0.137(12) 0.000(6) -0.029(6) -0.009(3)
C14 0.036(6) 0.055(7) 0.133(14) -0.024(8) -0.031(8) 0.007(5)
C15 0.057(8) 0.075(8) 0.075(8) -0.027(7) -0.032(7) 0.020(7)
C16 0.046(5) 0.039(5) 0.052(5) -0.018(4) -0.033(5) 0.015(4)
C18 0.028(4) 0.046(5) 0.044(5) -0.008(4) 0.004(4) -0.011(4)
C19 0.022(4) 0.061(6) 0.082(8) 0.007(6) -0.004(5) -0.009(4)
C20 0.034(6) 0.054(7) 0.124(13) 0.007(7) 0.008(7) -0.014(5)
C21 0.037(6) 0.091(10) 0.093(10) 0.035(8) 0.032(7) 0.017(6)
C22 0.045(6) 0.054(6) 0.056(6) 0.019(5) 0.015(5) 0.013(5)
C24 0.039(5) 0.058(6) 0.056(6) 0.010(5) -0.028(5) -0.015(4)
C25 0.027(4) 0.031(4) 0.037(4) 0.000(3) 0.001(3) 0.007(3)
C26 0.016(3) 0.038(4) 0.051(5) 0.005(4) 0.007(3) 0.001(3)
C27 0.029(4) 0.033(4) 0.031(4) 0.005(3) 0.012(3) 0.011(3)
C28 0.054(6) 0.067(7) 0.048(6) 0.012(5) 0.027(5) 0.017(5)
C29 0.031(4) 0.038(4) 0.045(5) 0.004(4) -0.005(4) 0.004(3)
C30 0.030(5) 0.051(6) 0.069(7) -0.002(5) 0.010(5) -0.003(4)
C31 0.033(5) 0.038(5) 0.105(10) 0.026(6) -0.031(6) 0.004(4)
C32 0.061(7) 0.040(5) 0.058(6) 0.006(4) -0.042(5) 0.001(4)
C33 0.045(5) 0.055(6) 0.035(5) 0.012(4) -0.012(4) -0.014(4)
C34 0.059(6) 0.045(5) 0.031(4) 0.017(4) -0.015(4) -0.005(4)
C35 0.043(5) 0.044(5) 0.048(5) -0.013(4) -0.023(4) 0.002(4)
C36 0.049(7) 0.074(8) 0.064(7) -0.022(6) -0.019(6) 0.009(6)
C37 0.038(7) 0.049(7) 0.18(2) -0.022(9) 0.032(9) -0.003(5)
C38 0.034(5) 0.037(5) 0.131(13) -0.028(7) 0.009(6) -0.005(4)
C39 0.028(4) 0.031(4) 0.049(5) 0.002(4) 0.005(4) 0.010(3)
C40 0.048(6) 0.051(6) 0.050(6) 0.008(4) 0.012(5) -0.010(5)
C41 0.024(4) 0.030(4) 0.060(6) 0.013(4) -0.011(4) -0.002(3)
C42 0.031(4) 0.040(5) 0.073(7) 0.003(5) -0.023(5) -0.007(4)
C43 0.047(6) 0.029(5) 0.093(9) -0.016(5) 0.008(6) 0.001(4)
C44 0.037(5) 0.045(6) 0.073(7) -0.019(5) 0.000(5) 0.002(4)
C45 0.033(4) 0.043(5) 0.049(5) -0.014(4) 0.007(4) -0.003(4)
C46 0.055(6) 0.044(5) 0.026(4) 0.000(4) 0.004(4) -0.005(4)
Cl1A 0.047(5) 0.028(4) 0.054(6) -0.020(4) 0.010(5) -0.001(4)
C17A 0.064(7) 0.058(6) 0.034(5) -0.020(5) -0.018(5) 0.016(5)
C23A 0.052(6) 0.092(9) 0.027(4) 0.019(5) 0.011(4) 0.020(6)
N4 0.037(4) 0.027(3) 0.043(4) -0.005(3) -0.013(3) 0.001(3)
N3 0.034(4) 0.040(4) 0.036(4) 0.001(3) 0.000(3) 0.001(3)
N8 0.025(3) 0.028(3) 0.036(4) 0.007(3) -0.003(3) -0.004(2)
N6 0.047(5) 0.029(3) 0.046(4) -0.005(3) -0.012(4) 0.001(3)
N7 0.022(3) 0.036(4) 0.035(3) 0.000(3) -0.006(3) -0.007(3)
N5 0.052(5) 0.050(5) 0.030(4) 0.011(3) -0.002(3) -0.016(4)
O2 0.035(4) 0.034(4) 0.030(4) -0.005(3) -0.004(3) 0.006(3)
O1 0.036(4) 0.024(3) 0.025(3) 0.006(3) -0.004(3) 0.002(3)
O4 0.046(4) 0.039(3) 0.039(3) -0.002(3) -0.006(3) -0.006(3)
O3 0.030(3) 0.046(3) 0.035(3) -0.003(3) -0.004(2) -0.005(3)
O5 0.30(3) 0.189(19) 0.068(8) -0.002(10) 0.048(13) 0.14(2)
O6 0.24(2) 0.098(10) 0.136(13) 0.043(9) 0.123(16) 0.066(12)
O7 0.130(15) 0.093(11) 0.41(4) -0.016(16) -0.15(2) -0.020(10)
O8 0.181(15) 0.062(6) 0.060(6) -0.010(5) 0.019(7) 0.024(7)
O9 0.037(7) 0.095(12) 0.114(13) 0.031(10) -0.016(8) 0.014(7)
O10 0.106(15) 0.070(11) 0.18(2) -0.065(13) 0.075(16) -0.030(10)
O11 0.040(7) 0.19(2) 0.046(7) -0.021(10) -0.019(6) -0.027(10)
O12 0.076(11) 0.18(2) 0.060(9) 0.036(11) -0.028(8) -0.071(13)
O13 0.057(9) 0.23(3) 0.091(12) 0.029(15) -0.018(9) 0.037(13)
O14 0.32(4) 0.061(9) 0.125(16) -0.009(10) 0.17(2) -0.033(15)
O15 0.100(14) 0.089(12) 0.21(2) -0.031(15) -0.092(16) -0.015(11)
O16 0.108(15) 0.098(12) 0.109(14) 0.030(11) -0.077(13) -0.028(11)
O17 0.188(17) 0.104(10) 0.092(9) 0.001(7) -0.084(10) 0.049(10)
O18 0.28(2) 0.066(7) 0.083(9) 0.003(6) -0.037(12) -0.065(11)
O19 0.106(8) 0.062(5) 0.061(5) -0.018(4) -0.028(5) -0.010(5)
O20 0.162(19) 0.25(3) 0.120(13) -0.082(16) -0.009(13) 0.079(18)
Cl1 0.058(2) 0.0357(17) 0.085(3) 0.0102(17) -0.0147(19) 0.0107(15)
Cl2 0.0362(13) 0.0654(17) 0.0754(19) 0.0065(14) 0.0157(12) -0.0025(12)
Cl3 0.0603(18) 0.095(2) 0.0637(18) -0.0344(17) 0.0139(14) -0.0262(17)
Cl4 0.0452(14) 0.0688(17) 0.0537(14) 0.0049(12) 0.0052(11) 0.0010(12)
Cl5 0.077(2) 0.073(2) 0.0676(19) 0.0190(16) -0.0243(17) -0.0288(18)
Cl6 0.0660(17) 0.0549(14) 0.0466(13) -0.0099(11) -0.0199(12) 0.0149(12)
Co1 0.0334(6) 0.0318(6) 0.0217(5) -0.0013(4) -0.0035(4) -0.0061(5)
Co2 0.0300(6) 0.0246(5) 0.0234(5) 0.0007(4) -0.0050(4) 0.0011(5)

loop_
_atom_type_symbol
_atom_type_description
_atom_type_scat_dispersion_real
_atom_type_scat_dispersion_imag
_atom_type_scat_source
C C 0.0033 0.0016 'International Tables Vol C Tables 4.2.6.8 and 6.1.1.4'
H H 0.0000 0.0000 'International Tables Vol C Tables 4.2.6.8 and 6.1.1.4'
N N 0.0061 0.0033 'International Tables Vol C Tables 4.2.6.8 and 6.1.1.4'
O O 0.0106 0.0060 'International Tables Vol C Tables 4.2.6.8 and 6.1.1.4'
Cl Cl 0.1484 0.1585 'International Tables Vol C Tables 4.2.6.8 and 6.1.1.4'
Co Co 0.3494 0.9721 'International Tables Vol C Tables 4.2.6.8 and 6.1.1.4'

loop_
_geom_angle_atom_site_label_1
_geom_angle_atom_site_label_2
_geom_angle_atom_site_label_3
_geom_angle
O2 C2 C3 123.6(11)
O2 C2 C1 115.7(12)
C3 C2 C1 120.8(13)
C4 C3 C2 126.4(12)
C4 C3 Cl1 115.8(10)
C2 C3 Cl1 117.7(10)
O1 C4 C3 124.0(12)
O1 C4 C5 112.4(12)
C3 C4 C5 123.5(12)
C8 C7 C6 120.5(14)
C8 C7 H7 119.7
C6 C7 H7 119.7
C7 C8 C9 120.1(13)
C7 C8 H8 119.9
C9 C8 H8 119.9
C10 C9 C8 115.2(12)
C10 C9 H9 122.4
C8 C9 H9 122.4
N2 C10 C9 125.3(14)
N2 C10 C11 115.0(12)
C9 C10 C11 119.7(12)
N2 C6 C7 117.4(12)
N2 C6 H6 121.3
C7 C6 H6 121.3
C10 N2 C6 121.3(12)
C10 N2 Co1 115.2(9)
C6 N2 Co1 123.4(8)
N1 C11 C10 111.7(11)
N1 C11 H11A 109.3
C10 C11 H11A 109.3
N1 C11 H11B 109.3
C10 C11 H11B 109.3
H11A C11 H11B 107.9
C23 N1 C11 115.1(11)
C23 N1 C17 108.7(10)
C11 N1 C17 111.1(10)
C23 N1 Co1 109.9(7)
C11 N1 Co1 107.6(8)
C17 N1 Co1 104.0(7)
C16 C17 N1 108.1(8)
C16 C17 H17A 110.1
N1 C17 H17A 110.1
C16 C17 H17B 110.1
N1 C17 H17B 110.1
H17A C17 H17B 108.4
N1 C23 C22 107.6(9)
N1 C23 H23A 110.2
C22 C23 H23A 110.2
N1 C23 H23B 110.2
C22 C23 H23B 110.2
H23A C23 H23B 108.5
N4 C12 C13 119.2(11)
N4 C12 H12 120.4
C13 C12 H12 120.4
C12 C13 C14 118.4(14)
C12 C13 H13 120.8
C14 C13 H13 120.8
C15 C14 C13 117.0(11)
C15 C14 H14 121.5
C13 C14 H14 121.5
C14 C15 C16 121.5(13)
C14 C15 H15 119.2
C16 C15 H15 119.2
N4 C16 C15 120.7(13)
N4 C16 C17 114.7(9)
C15 C16 C17 124.6(11)
N3 C18 C19 122.4(10)
N3 C18 H18 118.8
C19 C18 H18 118.8
C20 C19 C18 117.9(12)
C20 C19 H19 121.0
C18 C19 H19 121.0
C19 C20 C21 119.5(11)
C19 C20 H20 120.2
C21 C20 H20 120.2
C22 C21 C20 120.8(13)
C22 C21 H21 119.6
C20 C21 H21 119.6
C21 C22 N3 121.8(13)
C21 C22 C23 126.0(12)
N3 C22 C23 112.1(10)
C25 C24 H24A 109.5
C25 C24 H24B 109.5
H24A C24 H24B 109.5
C25 C24 H24C 109.5
H24A C24 H24C 109.5
H24B C24 H24C 109.5
O4 C25 C26 126.2(8)
O4 C25 C24 114.3(8)
C26 C25 C24 119.5(8)
C27 C26 C25 122.6(8)
C27 C26 Cl2 118.6(7)
C25 C26 Cl2 118.8(7)
O3 C27 C26 124.7(8)
O3 C27 C28 114.7(9)
C26 C27 C28 120.4(9)
C27 C28 H28A 109.5
C27 C28 H28B 109.5
H28A C28 H28B 109.5
C27 C28 H28C 109.5
H28A C28 H28C 109.5
H28B C28 H28C 109.5
N8 C29 C30 118.1(9)
N8 C29 H29 121.0
C30 C29 H29 121.0
C31 C30 C29 120.3(11)
C31 C30 H30 119.9
C29 C30 H30 119.9
C30 C31 C32 121.4(9)
C30 C31 H31 119.3
C32 C31 H31 119.3
C33 C32 C31 117.7(10)
C33 C32 H32 121.2
C31 C32 H32 121.2
N8 C33 C32 121.0(11)
N8 C33 C34 114.3(9)
C32 C33 C34 124.7(9)
N5 C34 C33 108.5(8)
N5 C34 H34A 110.0
C33 C34 H34A 110.0
N5 C34 H34B 110.0
C33 C34 H34B 110.0
H34A C34 H34B 108.4
N6 C35 C36 115.7(11)
N6 C35 H35 122.2
C36 C35 H35 122.2
C37 C36 C35 129.1(15)
C37 C36 H36 115.4
C35 C36 H36 115.4
C36 C37 C38 112.7(14)
C36 C37 H37 123.6
C38 C37 H37 123.6
C39 C38 C37 119.2(13)
C39 C38 H38 120.4
C37 C38 H38 120.4
N6 C39 C38 122.7(11)
N6 C39 C40 115.2(9)
C38 C39 C40 122.2(11)
C39 C40 N5 113.5(8)
C39 C40 H40A 108.9
N5 C40 H40A 108.9
C39 C40 H40B 108.9
N5 C40 H40B 108.9
H40A C40 H40B 107.7
N7 C41 C42 125.8(11)
N7 C41 H41 117.1
C42 C41 H41 117.1
C41 C42 C43 115.5(11)
C41 C42 H42 122.3
C43 C42 H42 122.3
C44 C43 C42 120.0(10)
C44 C43 H43 120.0
C42 C43 H43 120.0
C43 C44 C45 121.1(11)
C43 C44 H44 119.4
C45 C44 H44 119.4
N7 C45 C44 120.4(11)
N7 C45 C46 113.4(8)
C44 C45 C46 126.2(10)
N5 C46 C45 108.6(7)
N5 C46 H46A 110.0
C45 C46 H46A 110.0
N5 C46 H46B 110.0
C45 C46 H46B 110.0
H46A C46 H46B 108.4
C2A O1A Co1 125(3)
C4A O2A Co1 130(4)
C2A C3A C4A 126(6)
C2A C3A Cl1A 113(4)
C4A C3A Cl1A 121(4)
C2A C1A H1A1 109.5
C2A C1A H1A2 109.5
H1A1 C1A H1A2 109.5
C2A C1A H1A3 109.5
H1A1 C1A H1A3 109.5
H1A2 C1A H1A3 109.5
C4A C5A H5A1 109.5
C4A C5A H5A2 109.5
H5A1 C5A H5A2 109.5
C4A C5A H5A3 109.5
H5A1 C5A H5A3 109.5
H5A2 C5A H5A3 109.5
C3A C2A O1A 127(4)
C3A C2A C1A 129(6)
O1A C2A C1A 102(4)
C3A C4A O2A 123(6)
C3A C4A C5A 120(6)
O2A C4A C5A 117(5)
C11A N1A Co1 106(3)
C6A C11A N1A 109(4)
C6A C11A H11C 110.0
N1A C11A H11C 110.0
C6A C11A H11D 110.0
N1A C11A H11D 110.0
H11C C11A H11D 108.3
C10A N2A C6A 123(5)
C10A N2A Co1 129(3)
C6A N2A Co1 108(3)
N2A C6A C9A 117(5)
N2A C6A C11A 122(5)
C9A C6A C11A 121(3)
N2A C6A Co1 41(2)
C9A C6A Co1 158(3)
C11A C6A Co1 81(3)
N2A C10A C7A 123(5)
N2A C10A H4A 118.7
C7A C10A H4A 118.7
C10A C7A C8A 116(4)
C10A C7A H7A 122.0
C8A C7A H7A 122.0
C8A C9A C6A 121(5)
C8A C9A H9A 119.3
C6A C9A H9A 119.3
C9A C8A C7A 120(4)
C9A C8A H8A 119.9
C7A C8A H8A 119.9
C16 N4 C12 123.1(9)
C16 N4 Co1 113.0(8)
C12 N4 Co1 123.9(6)
C18 N3 C22 117.6(9)
C18 N3 Co1 128.0(7)
C22 N3 Co1 114.4(8)
C29 N8 C33 121.4(8)
C29 N8 Co2 125.2(6)
C33 N8 Co2 113.4(7)
C39 N6 C35 120.4(9)
C39 N6 Co2 115.9(7)
C35 N6 Co2 123.7(8)
C45 N7 C41 117.3(9)
C45 N7 Co2 113.9(7)
C41 N7 Co2 128.7(7)
C46 N5 C34 111.2(8)
C46 N5 C40 114.3(9)
C34 N5 C40 111.1(8)
C46 N5 Co2 104.9(5)
C34 N5 Co2 107.1(7)
C40 N5 Co2 107.7(6)
C2 O2 Co1 126.5(8)
C4 O1 Co1 127.5(8)
C25 O4 Co2 125.7(6)
C27 O3 Co2 127.5(6)
O5 Cl3 O6 108.7(11)
O5 Cl3 O7 122.8(15)
O6 Cl3 O7 102.3(14)
O5 Cl3 O8 108.6(9)
O6 Cl3 O8 114.7(12)
O7 Cl3 O8 99.9(13)
O9A Cl4 O10A 131.5(14)
O9A Cl4 O12 109.4(14)
O10A Cl4 O12 91.5(16)
O9A Cl4 O10 51.9(16)
O10A Cl4 O10 151.7(13)
O12 Cl4 O10 114.5(15)
O9A Cl4 O11 60.1(14)
O10A Cl4 O11 72.4(13)
O12 Cl4 O11 105.5(11)
O10 Cl4 O11 108.6(16)
O9A Cl4 O9 135.2(13)
O10A Cl4 O9 49.8(12)
O12 Cl4 O9 115.5(12)
O10 Cl4 O9 105.8(13)
O11 Cl4 O9 106.6(11)
O9A Cl4 O11A 112.9(14)
O10A Cl4 O11A 92.7(14)
O12 Cl4 O11A 118.0(11)
O10 Cl4 O11A 66.0(15)
O11 Cl4 O11A 134.5(11)
O9 Cl4 O11A 43.1(11)
O9A Cl4 O12A 113.8(14)
O10A Cl4 O12A 105.4(14)
O12 Cl4 O12A 28.7(10)
O10 Cl4 O12A 94.2(13)
O11 Cl4 O12A 133.3(13)
O9 Cl4 O12A 105.4(13)
O11A Cl4 O12A 91.9(14)
O14 Cl5 O15 121.0(15)
O14 Cl5 O13 94.1(14)
O15 Cl5 O13 120.1(16)
O14 Cl5 O16 105.3(11)
O15 Cl5 O16 114.0(12)
O13 Cl5 O16 98.4(12)
O14 Cl5 O16A 113.9(15)
O15 Cl5 O16A 65.1(16)
O13 Cl5 O16A 56.3(16)
O16 Cl5 O16A 133.7(14)
O14 Cl5 O15A 122.9(14)
O15 Cl5 O15A 101.9(15)
O13 Cl5 O15A 94.9(14)
O16 Cl5 O15A 17.6(13)
O16A Cl5 O15A 117.8(9)
O14 Cl5 O14A 37.8(13)
O15 Cl5 O14A 140.9(14)
O13 Cl5 O14A 56.4(15)
O16 Cl5 O14A 104.7(13)
O16A Cl5 O14A 92.4(18)
O15A Cl5 O14A 117.1(8)
O14 Cl5 O13A 81.8(12)
O15 Cl5 O13A 42.4(15)
O13 Cl5 O13A 145.9(16)
O16 Cl5 O13A 115.4(14)
O16A Cl5 O13A 94.3(17)
O15A Cl5 O13A 115.9(8)
O14A Cl5 O13A 114.9(8)
O20 Cl6 O18 100.7(16)
O20 Cl6 O17 109.2(12)
O18 Cl6 O17 110.0(13)
O20 Cl6 O19 115.7(11)
O18 Cl6 O19 109.6(7)
O17 Cl6 O19 111.2(8)
N2A Co1 N2 137.8(11)
N2A Co1 N1A 95.7(16)
N2 Co1 N1A 126.2(12)
N2A Co1 O1 46.1(11)
N2 Co1 O1 91.8(4)
N1A Co1 O1 140.8(12)
N2A Co1 N3 91.9(12)
N2 Co1 N3 89.8(4)
N1A Co1 N3 94.1(13)
O1 Co1 N3 95.3(4)
N2A Co1 O1A 92.5(15)
N2 Co1 O1A 45.3(10)
N1A Co1 O1A 170.5(16)
O1 Co1 O1A 46.7(10)
N3 Co1 O1A 90.2(10)
N2A Co1 N1 132.2(11)
N2 Co1 N1 89.9(4)
N1A Co1 N1 37.8(13)
O1 Co1 N1 178.0(4)
N3 Co1 N1 83.6(4)
O1A Co1 N1 134.9(10)
N2A Co1 O2 45.8(11)
N2 Co1 O2 175.7(4)
N1A Co1 O2 50.6(12)
O1 Co1 O2 91.9(3)
N3 Co1 O2 87.7(4)
O1A Co1 O2 138.1(10)
N1 Co1 O2 86.4(4)
N2A Co1 N4 93.2(12)
N2 Co1 N4 92.5(4)
N1A Co1 N4 76.4(13)
O1 Co1 N4 94.7(3)
N3 Co1 N4 169.6(4)
O1A Co1 N4 98.6(10)
N1 Co1 N4 86.2(4)
O2 Co1 N4 89.3(3)
N2A Co1 O2A 176.7(15)
N2 Co1 O2A 41.8(10)
N1A Co1 O2A 84.5(16)
O1 Co1 O2A 133.1(10)
N3 Co1 O2A 91.3(9)
O1A Co1 O2A 87.0(14)
N1 Co1 O2A 48.7(10)
O2 Co1 O2A 134.8(10)
N4 Co1 O2A 83.7(9)
N2A Co1 C6A 31.0(12)
N2 Co1 C6A 168.7(12)
N1A Co1 C6A 64.8(17)
O1 Co1 C6A 77.0(12)
N3 Co1 C6A 91.9(9)
O1A Co1 C6A 123.6(15)
N1 Co1 C6A 101.4(12)
O2 Co1 C6A 15.2(11)
N4 Co1 C6A 87.8(9)
O2A Co1 C6A 149.2(16)
O3 Co2 N7 94.0(3)
O3 Co2 N6 92.0(3)
N7 Co2 N6 90.1(3)
O3 Co2 O4 93.3(3)
N7 Co2 O4 88.8(3)
N6 Co2 O4 174.6(4)
O3 Co2 N5 178.9(4)
N7 Co2 N5 85.0(4)
N6 Co2 N5 87.7(4)
O4 Co2 N5 86.9(3)
O3 Co2 N8 96.2(3)
N7 Co2 N8 169.6(3)
N6 Co2 N8 91.2(3)
O4 Co2 N8 88.9(3)
N5 Co2 N8 84.8(4)

loop_
_geom_bond_atom_site_label_1
_geom_bond_atom_site_label_2
_geom_bond_distance
C1 C2 1.551(18)
C1 H1A 0.9800
C1 H1B 0.9800
C1 H1C 0.9800
C2 O2 1.284(15)
C2 C3 1.378(18)
C3 C4 1.351(19)
C3 Cl1 1.775(13)
C4 O1 1.287(14)
C4 C5 1.526(18)
C5 H5A 0.9800
C5 H5B 0.9800
C5 H5C 0.9800
C7 C8 1.40(2)
C7 C6 1.421(17)
C7 H7 0.9500
C8 C9 1.42(2)
C8 H8 0.9500
C9 C10 1.367(17)
C9 H9 0.9500
C10 N2 1.339(16)
C10 C11 1.52(2)
C6 N2 1.354(17)
C6 H6 0.9500
N2 Co1 1.845(9)
C11 N1 1.516(17)
C11 H11A 0.9900
C11 H11B 0.9900
N1 C23 1.417(16)
N1 C17 1.559(16)
N1 Co1 1.920(9)
C17 C16 1.522(19)
C17 H17A 0.9900
C17 H17B 0.9900
C23 C22 1.542(18)
C23 H23A 0.9900
C23 H23B 0.9900
C12 N4 1.322(14)
C12 C13 1.429(12)
C12 H12 0.9500
C13 C14 1.45(2)
C13 H13 0.9500
C14 C15 1.36(2)
C14 H14 0.9500
C15 C16 1.384(17)
C15 H15 0.9500
C16 N4 1.321(12)
C18 N3 1.356(12)
C18 C19 1.415(13)
C18 H18 0.9500
C19 C20 1.35(2)
C19 H19 0.9500
C20 C21 1.39(2)
C20 H20 0.9500
C21 C22 1.350(18)
C21 H21 0.9500
C22 N3 1.359(13)
C24 C25 1.511(12)
C24 H24A 0.9800
C24 H24B 0.9800
C24 H24C 0.9800
C25 O4 1.239(11)
C25 C26 1.410(13)
C26 C27 1.387(13)
C26 Cl2 1.741(9)
C27 O3 1.279(11)
C27 C28 1.497(14)
C28 H28A 0.9800
C28 H28B 0.9800
C28 H28C 0.9800
C29 N8 1.336(13)
C29 C30 1.431(15)
C29 H29 0.9500
C30 C31 1.293(19)
C30 H30 0.9500
C31 C32 1.40(2)
C31 H31 0.9500
C32 C33 1.369(15)
C32 H32 0.9500
C33 N8 1.341(12)
C33 C34 1.527(17)
C34 N5 1.485(13)
C34 H34A 0.9900
C34 H34B 0.9900
C35 N6 1.390(13)
C35 C36 1.397(16)
C35 H35 0.9500
C36 C37 1.28(2)
C36 H36 0.9500
C37 C38 1.50(3)
C37 H37 0.9500
C38 C39 1.371(15)
C38 H38 0.9500
C39 N6 1.314(13)
C39 C40 1.490(15)
C40 N5 1.520(14)
C40 H40A 0.9900
C40 H40B 0.9900
C41 N7 1.343(12)
C41 C42 1.372(14)
C41 H41 0.9500
C42 C43 1.406(19)
C42 H42 0.9500
C43 C44 1.324(19)
C43 H43 0.9500
C44 C45 1.411(14)
C44 H44 0.9500
C45 N7 1.330(12)
C45 C46 1.501(15)
C46 N5 1.477(13)
C46 H46A 0.9900
C46 H46B 0.9900
Cl1A C3A 1.72(5)
O1A C2A 1.47(9)
O1A Co1 1.91(3)
O2A C4A 1.32(7)
O2A Co1 2.08(4)
C3A C2A 1.31(6)
C3A C4A 1.31(6)
C1A C2A 1.542(10)
C1A H1A1 0.9800
C1A H1A2 0.9800
C1A H1A3 0.9800
C5A C4A 1.57(8)
C5A H5A1 0.9800
C5A H5A2 0.9800
C5A H5A3 0.9800
N1A C11A 1.49(6)
N1A Co1 1.86(4)
C11A C6A 1.46(7)
C11A H11C 0.9900
C11A H11D 0.9900
N2A C10A 1.349(10)
N2A C6A 1.354(10)
N2A Co1 1.73(4)
C6A C9A 1.40(3)
C6A Co1 2.50(5)
C10A C7A 1.40(3)
C10A H4A 0.9500
C7A C8A 1.40(3)
C7A H7A 0.9500
C9A C8A 1.40(3)
C9A H9A 0.9500
C8A H8A 0.9500
N4 Co1 1.951(8)
N3 Co1 1.909(8)
N8 Co2 1.942(7)
N6 Co2 1.907(8)
N7 Co2 1.904(8)
N5 Co2 1.939(9)
O2 Co1 1.930(8)
O1 Co1 1.895(7)
O4 Co2 1.917(7)
O3 Co2 1.861(7)
O5 Cl3 1.390(10)
O6 Cl3 1.398(10)
O7 Cl3 1.406(10)
O8 Cl3 1.411(9)
O9 Cl4 1.452(13)
O10 Cl4 1.414(16)
O11 Cl4 1.449(13)
O12 Cl4 1.405(16)
O9A Cl4 1.26(2)
O10A Cl4 1.28(2)
O11A Cl4 1.463(9)
O12A Cl4 1.49(2)
O13 Cl5 1.455(8)
O14 Cl5 1.453(8)
O15 Cl5 1.453(8)
O16 Cl5 1.460(8)
O13A Cl5 1.484(7)
O14A Cl5 1.470(7)
O15A Cl5 1.466(7)
O16A Cl5 1.465(8)
O17 Cl6 1.408(11)
O18 Cl6 1.373(15)
O19 Cl6 1.440(9)
O20 Cl6 1.368(18)

loop_
_geom_torsion_atom_site_label_1
_geom_torsion_atom_site_label_2
_geom_torsion_atom_site_label_3
_geom_torsion_atom_site_label_4
_geom_torsion
O2 C2 C3 C4 2(2)
C1 C2 C3 C4 -177.0(11)
O2 C2 C3 Cl1 178.1(9)
C1 C2 C3 Cl1 -0.7(15)
C2 C3 C4 O1 -2(2)
Cl1 C3 C4 O1 -178.2(9)
C2 C3 C4 C5 176.7(12)
Cl1 C3 C4 C5 0.3(16)
C6 C7 C8 C9 -1(2)
C7 C8 C9 C10 -1.5(19)
C8 C9 C10 N2 3.4(19)
C8 C9 C10 C11 -178.8(12)
C8 C7 C6 N2 2(2)
C9 C10 N2 C6 -2(2)
C11 C10 N2 C6 179.7(13)
C9 C10 N2 Co1 174.7(10)
C11 C10 N2 Co1 -3.2(14)
C7 C6 N2 C10 -1(2)
C7 C6 N2 Co1 -177.4(10)
N2 C10 C11 N1 7.9(17)
C9 C10 C11 N1 -170.1(11)
C10 C11 N1 C23 114.3(12)
C10 C11 N1 C17 -121.7(12)
C10 C11 N1 Co1 -8.5(14)
C23 N1 C17 C16 -155.4(9)
C11 N1 C17 C16 77.0(12)
Co1 N1 C17 C16 -38.4(10)
C11 N1 C23 C22 -84.1(12)
C17 N1 C23 C22 150.6(9)
Co1 N1 C23 C22 37.4(12)
N4 C12 C13 C14 -2.1(14)
C12 C13 C14 C15 3.7(16)
C13 C14 C15 C16 -2.6(19)
C14 C15 C16 N4 -0.3(18)
C14 C15 C16 C17 -176.6(11)
N1 C17 C16 N4 26.8(12)
N1 C17 C16 C15 -156.6(10)
N3 C18 C19 C20 -1.5(17)
C18 C19 C20 C21 0(2)
C19 C20 C21 C22 -1(2)
C20 C21 C22 N3 2(2)
C20 C21 C22 C23 179.3(13)
N1 C23 C22 C21 156.8(12)
N1 C23 C22 N3 -26.1(14)
O4 C25 C26 C27 1.2(14)
C24 C25 C26 C27 -179.2(9)
O4 C25 C26 Cl2 -177.9(7)
C24 C25 C26 Cl2 1.6(12)
C25 C26 C27 O3 -2.4(14)
Cl2 C26 C27 O3 176.7(7)
C25 C26 C27 C28 -177.8(9)
Cl2 C26 C27 C28 1.3(12)
N8 C29 C30 C31 -2.1(15)
C29 C30 C31 C32 -1.8(16)
C30 C31 C32 C33 3.6(16)
C31 C32 C33 N8 -1.6(16)
C31 C32 C33 C34 177.2(10)
N8 C33 C34 N5 -24.7(12)
C32 C33 C34 N5 156.4(10)
N6 C35 C36 C37 -4(2)
C35 C36 C37 C38 6(2)
C36 C37 C38 C39 -4.0(18)
C37 C38 C39 N6 1.0(16)
C37 C38 C39 C40 -179.3(11)
N6 C39 C40 N5 -2.5(13)
C38 C39 C40 N5 177.8(9)
N7 C41 C42 C43 1.8(14)
C41 C42 C43 C44 -0.5(15)
C42 C43 C44 C45 -0.9(17)
C43 C44 C45 N7 1.4(16)
C43 C44 C45 C46 -177.3(10)
N7 C45 C46 N5 30.2(11)
C44 C45 C46 N5 -151.0(10)
C4A C3A C2A O1A -14(14)
Cl1A C3A C2A O1A 169(7)
C4A C3A C2A C1A -173(7)
Cl1A C3A C2A C1A 10(12)
Co1 O1A C2A C3A 16(13)
Co1 O1A C2A C1A -180(3)
C2A C3A C4A O2A 0(12)
Cl1A C3A C4A O2A 177(5)
C2A C3A C4A C5A -176(7)
Cl1A C3A C4A C5A 1(9)
Co1 O2A C4A C3A 10(10)
Co1 O2A C4A C5A -174(3)
Co1 N1A C11A C6A -4(4)
C10A N2A C6A C9A 0(2)
Co1 N2A C6A C9A -178(3)
C10A N2A C6A C11A -180(4)
Co1 N2A C6A C11A 2(4)
C10A N2A C6A Co1 178(3)
N1A C11A C6A N2A 1(5)
N1A C11A C6A C9A -179(3)
N1A C11A C6A Co1 3(3)
C6A N2A C10A C7A -1(3)
Co1 N2A C10A C7A 177(3)
N2A C10A C7A C8A 0(3)
N2A C6A C9A C8A 1(3)
C11A C6A C9A C8A -179(4)
Co1 C6A C9A C8A -3(7)
C6A C9A C8A C7A -2(4)
C10A C7A C8A C9A 2(3)
C15 C16 N4 C12 2.2(15)
C17 C16 N4 C12 178.9(9)
C15 C16 N4 Co1 -177.9(8)
C17 C16 N4 Co1 -1.2(10)
C13 C12 N4 C16 -0.9(14)
C13 C12 N4 Co1 179.2(7)
C19 C18 N3 C22 2.9(15)
C19 C18 N3 Co1 179.4(8)
C21 C22 N3 C18 -3.4(16)
C23 C22 N3 C18 179.4(9)
C21 C22 N3 Co1 179.7(10)
C23 C22 N3 Co1 2.5(11)
C30 C29 N8 C33 4.1(13)
C30 C29 N8 Co2 -178.1(6)
C32 C33 N8 C29 -2.3(15)
C34 C33 N8 C29 178.8(9)
C32 C33 N8 Co2 179.7(8)
C34 C33 N8 Co2 0.8(10)
C38 C39 N6 C35 1.1(14)
C40 C39 N6 C35 -178.6(9)
C38 C39 N6 Co2 -179.0(8)
C40 C39 N6 Co2 1.3(10)
C36 C35 N6 C39 -0.1(14)
C36 C35 N6 Co2 179.9(8)
C44 C45 N7 C41 -0.2(13)
C46 C45 N7 C41 178.6(8)
C44 C45 N7 Co2 176.3(7)
C46 C45 N7 Co2 -4.8(10)
C42 C41 N7 C45 -1.4(13)
C42 C41 N7 Co2 -177.4(7)
C45 C46 N5 C34 -154.9(9)
C45 C46 N5 C40 78.2(10)
C45 C46 N5 Co2 -39.5(9)
C33 C34 N5 C46 150.1(8)
C33 C34 N5 C40 -81.3(11)
C33 C34 N5 Co2 36.0(9)
C39 C40 N5 C46 -113.8(10)
C39 C40 N5 C34 119.3(10)
C39 C40 N5 Co2 2.4(11)
C3 C2 O2 Co1 0.5(16)
C1 C2 O2 Co1 179.3(7)
C3 C4 O1 Co1 -0.5(16)
C5 C4 O1 Co1 -179.1(8)
C26 C25 O4 Co2 -0.8(13)
C24 C25 O4 Co2 179.6(7)
C26 C27 O3 Co2 3.2(13)
C28 C27 O3 Co2 178.9(7)
C10A N2A Co1 N2 5(4)
C6A N2A Co1 N2 -177.8(15)
C10A N2A Co1 N1A 178(3)
C6A N2A Co1 N1A -4(2)
C10A N2A Co1 O1 8(2)
C6A N2A Co1 O1 -174(3)
C10A N2A Co1 N3 -87(3)
C6A N2A Co1 N3 90.5(17)
C10A N2A Co1 O1A 3(3)
C6A N2A Co1 O1A -179.2(19)
C10A N2A Co1 N1 -170(2)
C6A N2A Co1 N1 7(2)
C10A N2A Co1 O2 -172(3)
C6A N2A Co1 O2 5.5(15)
C10A N2A Co1 N4 102(3)
C6A N2A Co1 N4 -80.5(17)
C10A N2A Co1 O2A 85(26)
C6A N2A Co1 O2A -97(26)
C10A N2A Co1 C6A -178(3)
C10 N2 Co1 N2A -177.9(18)
C6 N2 Co1 N2A -1(2)
C10 N2 Co1 N1A 9.6(18)
C6 N2 Co1 N1A -173.3(19)
C10 N2 Co1 O1 179.3(8)
C6 N2 Co1 O1 -3.6(12)
C10 N2 Co1 N3 -85.4(8)
C6 N2 Co1 N3 91.7(12)
C10 N2 Co1 O1A -175.9(18)
C6 N2 Co1 O1A 1.2(18)
C10 N2 Co1 N1 -1.7(9)
C6 N2 Co1 N1 175.4(12)
C10 N2 Co1 O2 -31(6)
C6 N2 Co1 O2 146(5)
C10 N2 Co1 N4 84.5(8)
C6 N2 Co1 N4 -98.4(12)
C10 N2 Co1 O2A 6.9(15)
C6 N2 Co1 O2A -176.0(19)
C10 N2 Co1 C6A 176(5)
C6 N2 Co1 C6A -7(5)
C11A N1A Co1 N2A 4(3)
C11A N1A Co1 N2 179(2)
C11A N1A Co1 O1 16(4)
C11A N1A Co1 N3 -88(3)
C11A N1A Co1 O1A 155(9)
C11A N1A Co1 N1 -162(4)
C11A N1A Co1 O2 -4(2)
C11A N1A Co1 N4 96(3)
C11A N1A Co1 O2A -179(3)
C11A N1A Co1 C6A 2(2)
C4 O1 Co1 N2A 2.2(19)
C4 O1 Co1 N2 179.6(9)
C4 O1 Co1 N1A -13(2)
C4 O1 Co1 N3 89.7(9)
C4 O1 Co1 O1A 175.0(18)
C4 O1 Co1 N1 32(13)
C4 O1 Co1 O2 1.8(9)
C4 O1 Co1 N4 -87.7(9)
C4 O1 Co1 O2A -173.4(14)
C4 O1 Co1 C6A -1.0(12)
C18 N3 Co1 N2A 66.2(14)
C22 N3 Co1 N2A -117.2(13)
C18 N3 Co1 N2 -71.5(9)
C22 N3 Co1 N2 105.0(8)
C18 N3 Co1 N1A 162.1(15)
C22 N3 Co1 N1A -21.3(14)
C18 N3 Co1 O1 20.2(9)
C22 N3 Co1 O1 -163.3(7)
C18 N3 Co1 O1A -26.3(13)
C22 N3 Co1 O1A 150.3(12)
C18 N3 Co1 N1 -161.5(9)
C22 N3 Co1 N1 15.1(8)
C18 N3 Co1 O2 111.9(9)
C22 N3 Co1 O2 -71.6(7)
C18 N3 Co1 N4 -174.5(15)
C22 N3 Co1 N4 2(2)
C18 N3 Co1 O2A -113.3(13)
C22 N3 Co1 O2A 63.2(12)
C18 N3 Co1 C6A 97.3(14)
C22 N3 Co1 C6A -86.2(14)
C2A O1A Co1 N2A 171(6)
C2A O1A Co1 N2 -7(5)
C2A O1A Co1 N1A 20(12)
C2A O1A Co1 O1 166(6)
C2A O1A Co1 N3 -97(6)
C2A O1A Co1 N1 -16(6)
C2A O1A Co1 O2 176(5)
C2A O1A Co1 N4 78(6)
C2A O1A Co1 O2A -6(6)
C2A O1A Co1 C6A 171(6)
C23 N1 Co1 N2A 56.5(19)
C11 N1 Co1 N2A -177.6(17)
C17 N1 Co1 N2A -59.7(18)
C23 N1 Co1 N2 -120.1(9)
C11 N1 Co1 N2 5.8(9)
C17 N1 Co1 N2 123.7(7)
C23 N1 Co1 N1A 75(2)
C11 N1 Co1 N1A -159(2)
C17 N1 Co1 N1A -41(2)
C23 N1 Co1 O1 27(14)
C11 N1 Co1 O1 153(13)
C17 N1 Co1 O1 -89(13)
C23 N1 Co1 N3 -30.3(9)
C11 N1 Co1 N3 95.6(9)
C17 N1 Co1 N3 -146.5(8)
C23 N1 Co1 O1A -114.2(17)
C11 N1 Co1 O1A 11.7(18)
C17 N1 Co1 O1A 129.6(15)
C23 N1 Co1 O2 57.8(9)
C11 N1 Co1 O2 -176.3(9)
C17 N1 Co1 O2 -58.4(7)
C23 N1 Co1 N4 147.4(9)
C11 N1 Co1 N4 -86.7(9)
C17 N1 Co1 N4 31.2(7)
C23 N1 Co1 O2A -127.7(16)
C11 N1 Co1 O2A -1.8(14)
C17 N1 Co1 O2A 116.1(15)
C23 N1 Co1 C6A 60.3(13)
C11 N1 Co1 C6A -173.7(12)
C17 N1 Co1 C6A -55.9(12)
C2 O2 Co1 N2A -2.2(18)
C2 O2 Co1 N2 -151(5)
C2 O2 Co1 N1A 165.7(19)
C2 O2 Co1 O1 -1.8(9)
C2 O2 Co1 N3 -97.1(9)
C2 O2 Co1 O1A -9.3(19)
C2 O2 Co1 N1 179.2(10)
C2 O2 Co1 N4 92.9(9)
C2 O2 Co1 O2A 173.3(15)
C2 O2 Co1 C6A 9(4)
C16 N4 Co1 N2A 113.3(12)
C12 N4 Co1 N2A -66.8(13)
C16 N4 Co1 N2 -108.5(7)
C12 N4 Co1 N2 71.4(8)
C16 N4 Co1 N1A 18.2(14)
C12 N4 Co1 N1A -161.9(15)
C16 N4 Co1 O1 159.5(6)
C12 N4 Co1 O1 -20.6(8)
C16 N4 Co1 N3 -6(2)
C12 N4 Co1 N3 174.0(16)
C16 N4 Co1 O1A -153.6(12)
C12 N4 Co1 O1A 26.3(12)
C16 N4 Co1 N1 -18.8(7)
C12 N4 Co1 N1 161.1(8)
C16 N4 Co1 O2 67.6(7)
C12 N4 Co1 O2 -112.5(8)
C16 N4 Co1 O2A -67.6(12)
C12 N4 Co1 O2A 112.3(12)
C16 N4 Co1 C6A 82.7(13)
C12 N4 Co1 C6A -97.4(14)
C4A O2A Co1 N2A -89(26)
C4A O2A Co1 N2 -4(5)
C4A O2A Co1 N1A 178(5)
C4A O2A Co1 O1 -15(6)
C4A O2A Co1 N3 84(5)
C4A O2A Co1 O1A -6(5)
C4A O2A Co1 N1 164(6)
C4A O2A Co1 O2 172(5)
C4A O2A Co1 N4 -105(5)
C4A O2A Co1 C6A 180(5)
C9A C6A Co1 N2A 6(6)
C11A C6A Co1 N2A -178(3)
N2A C6A Co1 N2 8(5)
C9A C6A Co1 N2 13(9)
C11A C6A Co1 N2 -170(4)
N2A C6A Co1 N1A 176(2)
C9A C6A Co1 N1A -178(6)
C11A C6A Co1 N1A -2(2)
N2A C6A Co1 O1 4.5(19)
C9A C6A Co1 O1 10(5)
C11A C6A Co1 O1 -174(2)
N2A C6A Co1 N3 -90.6(19)
C9A C6A Co1 N3 -85(6)
C11A C6A Co1 N3 91(2)
N2A C6A Co1 O1A 1(2)
C9A C6A Co1 O1A 7(6)
C11A C6A Co1 O1A -177(2)
N2A C6A Co1 N1 -174.4(19)
C9A C6A Co1 N1 -169(5)
C11A C6A Co1 N1 8(2)
N2A C6A Co1 O2 -165(4)
C9A C6A Co1 O2 -159(8)
C11A C6A Co1 O2 17(3)
N2A C6A Co1 N4 99.8(19)
C9A C6A Co1 N4 106(6)
C11A C6A Co1 N4 -78(2)
N2A C6A Co1 O2A 174(3)
C9A C6A Co1 O2A 179(5)
C11A C6A Co1 O2A -4(4)
C27 O3 Co2 N7 -91.3(8)
C27 O3 Co2 N6 178.5(8)
C27 O3 Co2 O4 -2.2(8)
C27 O3 Co2 N5 -105(19)
C27 O3 Co2 N8 87.0(8)
C45 N7 Co2 O3 164.9(6)
C41 N7 Co2 O3 -19.0(7)
C45 N7 Co2 N6 -103.0(7)
C41 N7 Co2 N6 73.1(8)
C45 N7 Co2 O4 71.7(6)
C41 N7 Co2 O4 -112.2(7)
C45 N7 Co2 N5 -15.3(7)
C41 N7 Co2 N5 160.8(8)
C45 N7 Co2 N8 -6(2)
C41 N7 Co2 N8 170.6(14)
C39 N6 Co2 O3 179.0(7)
C35 N6 Co2 O3 -1.0(8)
C39 N6 Co2 N7 85.0(7)
C35 N6 Co2 N7 -95.0(8)
C39 N6 Co2 O4 7(4)
C35 N6 Co2 O4 -173(3)
C39 N6 Co2 N5 0.1(7)
C35 N6 Co2 N5 -180.0(8)
C39 N6 Co2 N8 -84.7(7)
C35 N6 Co2 N8 95.3(8)
C25 O4 Co2 O3 1.0(8)
C25 O4 Co2 N7 94.9(7)
C25 O4 Co2 N6 173(3)
C25 O4 Co2 N5 180.0(8)
C25 O4 Co2 N8 -95.2(7)
C46 N5 Co2 O3 45(20)
C34 N5 Co2 O3 163(19)
C40 N5 Co2 O3 -78(19)
C46 N5 Co2 N7 30.5(7)
C34 N5 Co2 N7 148.8(7)
C40 N5 Co2 N7 -91.7(7)
C46 N5 Co2 N6 120.8(7)
C34 N5 Co2 N6 -120.9(7)
C40 N5 Co2 N6 -1.4(7)
C46 N5 Co2 O4 -58.6(7)
C34 N5 Co2 O4 59.7(6)
C40 N5 Co2 O4 179.3(7)
C46 N5 Co2 N8 -147.8(7)
C34 N5 Co2 N8 -29.5(6)
C40 N5 Co2 N8 90.1(7)
C29 N8 Co2 O3 18.6(8)
C33 N8 Co2 O3 -163.5(6)
C29 N8 Co2 N7 -171.0(14)
C33 N8 Co2 N7 7(2)
C29 N8 Co2 N6 -73.6(8)
C33 N8 Co2 N6 104.3(7)
C29 N8 Co2 O4 111.8(7)
C33 N8 Co2 O4 -70.2(7)
C29 N8 Co2 N5 -161.2(8)
C33 N8 Co2 N5 16.8(7)
